data_8107374
loop_
_publ_author_name
'Wu, Ming-Gang'
'Liu, Xu-Feng'

_publ_section_title
;
 The crystal structure of tris(carbonyl)-bis(carbonyl)-[\m-propane-1,2-
 dithiolato]-(benzyldiphenylphosphine)diiron (Fe---Fe), C27H23Fe2O5PS2
;
_journal_issue 1
_journal_name_full 'Zeitschrift f\"ur Kristallographie - New Crystal Structures'
_journal_page_first 133
_journal_page_last 135
_journal_paper_doi 10.1515/ncrs-2022-0520
_journal_volume 238
_journal_year 2023
_chemical_formula_moiety 'C27 H23 Fe2 O5 P S2'
_chemical_formula_sum 'C27 H23 Fe2 O5 P S2'
_chemical_formula_weight 634.24
_space_group_crystal_system monoclinic
_space_group_IT_number 14
_space_group_name_Hall '-P 2ybc'
_space_group_name_H-M_alt 'P 1 21/c 1'
_atom_sites_solution_hydrogens geom
_atom_sites_solution_primary direct
_cell_angle_alpha 90
_cell_angle_beta 92.9330(10)
_cell_angle_gamma 90
_cell_formula_units_Z 4
_cell_length_a 11.3170(5)
_cell_length_b 16.1774(8)
_cell_length_c 15.2170(7)
_cell_measurement_reflns_used 9896
_cell_measurement_temperature 296(2)
_cell_measurement_theta_max 24.43
_cell_measurement_theta_min 2.20
_cell_volume 2782.3(2)
_computing_cell_refinement 'SAINT (BRUKER, 2009) [1]'
_computing_data_collection 'APEX2 (BRUKER, 2009) [1]'
_computing_data_reduction 'SADABS (BRUKER, 2009) [1]'
_computing_molecular_graphics 'Olex2 (Dolomanov et al., 2009) [2]'
_computing_publication_material 'Olex2 (Dolomanov et al., 2009) [2]'
_computing_structure_refinement 'ShelXL (Sheldrick, 2015) [3]'
_computing_structure_solution 'ShelXS (Sheldrick, 2008) [4]'
_diffrn_ambient_temperature 296(2)
_diffrn_measured_fraction_theta_full 0.993
_diffrn_measured_fraction_theta_max 0.993
_diffrn_measurement_device_type 'Bruker D8 QUEST CCD'
_diffrn_measurement_method '\w scans'
_diffrn_radiation_monochromator graphite
_diffrn_radiation_type MoK\a
_diffrn_radiation_wavelength 0.71073
_diffrn_reflns_av_R_equivalents 0.0426
_diffrn_reflns_av_unetI/netI 0.0233
_diffrn_reflns_Laue_measured_fraction_full 0.993
_diffrn_reflns_Laue_measured_fraction_max 0.993
_diffrn_reflns_limit_h_max 13
_diffrn_reflns_limit_h_min -13
_diffrn_reflns_limit_k_max 19
_diffrn_reflns_limit_k_min -19
_diffrn_reflns_limit_l_max 18
_diffrn_reflns_limit_l_min -17
_diffrn_reflns_number 55006
_diffrn_reflns_point_group_measured_fraction_full 0.993
_diffrn_reflns_point_group_measured_fraction_max 0.993
_diffrn_reflns_theta_full 25.094
_diffrn_reflns_theta_max 25.094
_diffrn_reflns_theta_min 2.518
_exptl_absorpt_coefficient_mu 1.285
_exptl_absorpt_correction_T_max 0.7452
_exptl_absorpt_correction_T_min 0.5997
_exptl_absorpt_correction_type multi-scan
_exptl_absorpt_process_details
;   
 SADABS-2016/2 (Bruker,2016/2) was used for absorption correction.
 wR2(int) was 0.0908 before and 0.0520 after correction. The Ratio of
 minimum to maximum transmission is 0.8048. The \l/2 correction
 factor is Not present.
;
_exptl_crystal_colour 'metallic reddish red'
_exptl_crystal_colour_lustre metallic
_exptl_crystal_colour_modifier reddish
_exptl_crystal_colour_primary red
_exptl_crystal_density_diffrn 1.514
_exptl_crystal_density_meas .
_exptl_crystal_description block
_exptl_crystal_F_000 1296
_exptl_crystal_size_max 0.28
_exptl_crystal_size_mid 0.26
_exptl_crystal_size_min 0.24
_refine_diff_density_max 1.164
_refine_diff_density_min -0.726
_refine_diff_density_rms 0.077
_refine_ls_extinction_coef .
_refine_ls_extinction_method none
_refine_ls_goodness_of_fit_ref 1.095
_refine_ls_hydrogen_treatment constr
_refine_ls_matrix_type full
_refine_ls_number_parameters 335
_refine_ls_number_reflns 4918
_refine_ls_number_restraints 7
_refine_ls_restrained_S_all 1.101
_refine_ls_R_factor_all 0.0715
_refine_ls_R_factor_gt 0.0537
_refine_ls_shift/su_max 0.000
_refine_ls_shift/su_mean 0.000
_refine_ls_structure_factor_coef Fsqd
_refine_ls_weighting_details 'w=1/[\s^2^(Fo^2^)+(0.0863P)^2^+3.2729P] where P=(Fo^2^+2Fc^2^)/3'
_refine_ls_weighting_scheme calc
_refine_ls_wR_factor_gt 0.1537
_refine_ls_wR_factor_ref 0.1636
_reflns_Friedel_coverage 0.000
_reflns_Friedel_fraction_full .
_reflns_Friedel_fraction_max .
_reflns_number_gt 3952
_reflns_number_total 4918
_reflns_threshold_expression 'I > 2\s(I)'
_cod_data_source_file suppl_j_ncrs-2022-0520_suppl.cif
_cod_data_source_block 0m
_cod_database_code 8107374
_shelx_space_group_comment
;
The symmetry employed for this shelxl refinement is uniquely defined
by the following loop, which should always be used as a source of
symmetry information in preference to the above space-group names.
They are only intended as comments.
;
_shelx_estimated_absorpt_t_max 0.748
_shelx_estimated_absorpt_t_min 0.715
_olex2_refinement_description
;
1. Fixed Uiso
 At 1.2 times of:
  All C(H) groups, All C(H,H) groups
 At 1.5 times of:
  All C(H,H,H) groups
2. Rigid bond restraints
 C7, C8
 with sigma for 1-2 distances of 0.001 and sigma for 1-3 distances of 0.001
3. Uiso/Uaniso restraints and constraints
Uanis(C8) \\sim Ueq: with sigma of 0.001 and sigma for terminal atoms of 0.002
4.a Ternary CH refined with riding coordinates:
 C7(H7)
4.b Secondary CH2 refined with riding coordinates:
 C6(H6A,H6B), C9(H9A,H9B)
4.c Aromatic/amide H refined with riding coordinates:
 C11(H11), C12(H12), C13(H13), C14(H14), C15(H15), C17(H17), C18(H18),
 C19(H19), C20(H20), C21(H21), C23(H23), C24(H24), C25(H25), C26(H26), C27(H27)
4.d Idealised Me refined as rotating group:
 C8(H8A,H8B,H8C)
;
_olex2_submission_special_instructions 'No special instructions were received'

loop_
_space_group_symop_operation_xyz
'x, y, z'
'-x, y+1/2, -z+1/2'
'-x, -y, -z'
'x, -y-1/2, z-1/2'

loop_
_atom_site_label
_atom_site_type_symbol
_atom_site_fract_x
_atom_site_fract_y
_atom_site_fract_z
_atom_site_U_iso_or_equiv
_atom_site_adp_type
_atom_site_occupancy
_atom_site_site_symmetry_order
_atom_site_calc_flag
_atom_site_refinement_flags_posn
_atom_site_refinement_flags_adp
_atom_site_refinement_flags_occupancy
_atom_site_disorder_assembly
_atom_site_disorder_group
Fe1 Fe 0.48758(6) 0.19616(5) 0.81165(5) 0.0596(2) Uani 1 1 d . . . . .
Fe2 Fe 0.30929(5) 0.18092(4) 0.70930(4) 0.0476(2) Uani 1 1 d . . . . .
S1 S 0.31644(11) 0.14035(9) 0.84981(8) 0.0617(3) Uani 1 1 d . . . . .
S2 S 0.46509(11) 0.09407(9) 0.71136(10) 0.0707(4) Uani 1 1 d . . . . .
P1 P 0.16105(10) 0.11101(7) 0.64175(7) 0.0491(3) Uani 1 1 d . . . . .
O1 O 0.6462(5) 0.1408(4) 0.9564(4) 0.1243(19) Uani 1 1 d . . . . .
O2 O 0.6613(5) 0.2688(4) 0.7000(4) 0.135(2) Uani 1 1 d . . . . .
O3 O 0.4179(5) 0.3563(3) 0.8819(3) 0.1078(16) Uani 1 1 d . . . . .
O4 O 0.4108(4) 0.2613(4) 0.5605(3) 0.1104(17) Uani 1 1 d . . . . .
O5 O 0.1726(4) 0.3239(3) 0.7601(3) 0.0965(14) Uani 1 1 d . . . . .
C1 C 0.5868(5) 0.1603(4) 0.9000(4) 0.0828(17) Uani 1 1 d . . . . .
C2 C 0.5941(5) 0.2409(5) 0.7446(4) 0.0854(18) Uani 1 1 d . . . . .
C3 C 0.4463(5) 0.2935(4) 0.8558(4) 0.0745(15) Uani 1 1 d . . . . .
C4 C 0.3666(5) 0.2292(4) 0.6171(3) 0.0714(15) Uani 1 1 d . . . . .
C5 C 0.2245(5) 0.2677(3) 0.7377(3) 0.0622(12) Uani 1 1 d . . . . .
C6 C 0.3421(7) 0.0276(4) 0.8472(5) 0.104(2) Uani 1 1 d . . . . .
H6A H 0.3777 0.0097 0.9033 0.125 Uiso 1 1 calc R . . . .
H6B H 0.2670 -0.0008 0.8378 0.125 Uiso 1 1 calc R . . . .
C7 C 0.4225(7) 0.0050(4) 0.7746(6) 0.108(2) Uani 1 1 d . U . . .
H7 H 0.3782 -0.0323 0.7343 0.130 Uiso 1 1 calc R . . . .
C8 C 0.5182(10) -0.0450(7) 0.8212(7) 0.157(3) Uani 1 1 d . U . . .
H8A H 0.5748 -0.0085 0.8501 0.236 Uiso 1 1 calc GR . . . .
H8B H 0.5571 -0.0784 0.7793 0.236 Uiso 1 1 calc GR . . . .
H8C H 0.4841 -0.0800 0.8641 0.236 Uiso 1 1 calc GR . . . .
C9 C 0.0958(5) 0.1602(3) 0.5416(3) 0.0617(12) Uani 1 1 d . . . . .
H9A H 0.1549 0.1618 0.4976 0.074 Uiso 1 1 calc R . . . .
H9B H 0.0307 0.1263 0.5185 0.074 Uiso 1 1 calc R . . . .
C10 C 0.0507(4) 0.2472(3) 0.5556(3) 0.0576(11) Uani 1 1 d . . . . .
C11 C -0.0546(4) 0.2612(3) 0.5949(3) 0.0631(13) Uani 1 1 d . . . . .
H11 H -0.1013 0.2168 0.6104 0.076 Uiso 1 1 calc R . . . .
C12 C -0.0911(5) 0.3408(3) 0.6113(4) 0.0743(15) Uani 1 1 d . . . . .
H12 H -0.1627 0.3492 0.6372 0.089 Uiso 1 1 calc R . . . .
C13 C -0.0244(5) 0.4069(4) 0.5904(4) 0.0801(16) Uani 1 1 d . . . . .
H13 H -0.0488 0.4602 0.6034 0.096 Uiso 1 1 calc R . . . .
C14 C 0.0800(6) 0.3940(4) 0.5497(4) 0.0845(18) Uani 1 1 d . . . . .
H14 H 0.1260 0.4388 0.5343 0.101 Uiso 1 1 calc R . . . .
C15 C 0.1160(5) 0.3152(4) 0.5320(4) 0.0704(15) Uani 1 1 d . . . . .
H15 H 0.1858 0.3072 0.5034 0.085 Uiso 1 1 calc R . . . .
C16 C 0.2047(4) 0.0104(3) 0.5995(3) 0.0589(12) Uani 1 1 d . . . . .
C17 C 0.1654(5) -0.0640(3) 0.6293(4) 0.0746(15) Uani 1 1 d . . . . .
H17 H 0.1105 -0.0649 0.6727 0.090 Uiso 1 1 calc R . . . .
C18 C 0.2060(7) -0.1379(4) 0.5960(5) 0.096(2) Uani 1 1 d . . . . .
H18 H 0.1794 -0.1881 0.6174 0.115 Uiso 1 1 calc R . . . .
C19 C 0.2862(8) -0.1362(5) 0.5308(6) 0.112(3) Uani 1 1 d . . . . .
H19 H 0.3113 -0.1855 0.5063 0.134 Uiso 1 1 calc R . . . .
C20 C 0.3281(6) -0.0644(5) 0.5025(4) 0.096(2) Uani 1 1 d . . . . .
H20 H 0.3842 -0.0644 0.4600 0.116 Uiso 1 1 calc R . . . .
C21 C 0.2891(5) 0.0102(4) 0.5355(4) 0.0766(16) Uani 1 1 d . . . . .
H21 H 0.3190 0.0598 0.5152 0.092 Uiso 1 1 calc R . . . .
C22 C 0.0277(4) 0.0902(3) 0.7011(3) 0.0527(11) Uani 1 1 d . . . . .
C23 C -0.0656(5) 0.0447(3) 0.6618(4) 0.0695(14) Uani 1 1 d . . . . .
H23 H -0.0588 0.0229 0.6058 0.083 Uiso 1 1 calc R . . . .
C24 C -0.1673(5) 0.0317(4) 0.7054(4) 0.0798(17) Uani 1 1 d . . . . .
H24 H -0.2283 0.0005 0.6790 0.096 Uiso 1 1 calc R . . . .
C25 C -0.1794(5) 0.0640(4) 0.7861(4) 0.0796(16) Uani 1 1 d . . . . .
H25 H -0.2489 0.0555 0.8148 0.095 Uiso 1 1 calc R . . . .
C26 C -0.0893(4) 0.1095(4) 0.8260(4) 0.0722(14) Uani 1 1 d . . . . .
H26 H -0.0979 0.1317 0.8817 0.087 Uiso 1 1 calc R . . . .
C27 C 0.0135(4) 0.1220(3) 0.7837(3) 0.0569(11) Uani 1 1 d . . . . .
H27 H 0.0745 0.1524 0.8114 0.068 Uiso 1 1 calc R . . . .

loop_
_atom_site_aniso_label
_atom_site_aniso_U_11
_atom_site_aniso_U_22
_atom_site_aniso_U_33
_atom_site_aniso_U_23
_atom_site_aniso_U_13
_atom_site_aniso_U_12
Fe1 0.0454(4) 0.0779(5) 0.0555(4) -0.0139(3) 0.0029(3) -0.0044(3)
Fe2 0.0481(4) 0.0538(4) 0.0413(4) -0.0055(3) 0.0048(3) -0.0044(3)
S1 0.0527(7) 0.0840(9) 0.0489(7) 0.0054(6) 0.0070(5) 0.0008(6)
S2 0.0537(7) 0.0816(9) 0.0772(9) -0.0277(7) 0.0068(6) 0.0064(6)
P1 0.0501(6) 0.0512(6) 0.0458(6) -0.0077(5) -0.0005(5) -0.0005(5)
O1 0.096(3) 0.162(5) 0.110(4) -0.012(4) -0.047(3) 0.026(3)
O2 0.090(3) 0.187(6) 0.131(4) 0.014(4) 0.038(3) -0.045(4)
O3 0.121(4) 0.093(3) 0.109(4) -0.047(3) -0.001(3) 0.010(3)
O4 0.103(3) 0.160(5) 0.069(3) 0.034(3) 0.017(2) -0.034(3)
O5 0.118(4) 0.070(3) 0.100(3) -0.022(2) -0.011(3) 0.028(3)
C1 0.061(3) 0.100(5) 0.085(4) -0.021(4) -0.011(3) 0.006(3)
C2 0.063(3) 0.110(5) 0.084(4) -0.012(4) 0.012(3) -0.016(3)
C3 0.062(3) 0.094(4) 0.067(3) -0.013(3) 0.000(3) -0.011(3)
C4 0.066(3) 0.096(4) 0.052(3) 0.000(3) 0.000(3) -0.012(3)
C5 0.072(3) 0.060(3) 0.054(3) -0.006(2) -0.004(2) -0.002(3)
C6 0.102(5) 0.087(5) 0.122(6) 0.030(4) 0.000(4) 0.005(4)
C7 0.105(5) 0.076(4) 0.144(7) -0.029(4) 0.019(4) -0.017(3)
C8 0.154(4) 0.157(4) 0.160(4) 0.005(2) 0.0000(19) 0.0096(19)
C9 0.067(3) 0.071(3) 0.048(3) -0.005(2) 0.001(2) 0.003(3)
C10 0.060(3) 0.063(3) 0.048(3) 0.006(2) -0.006(2) -0.001(2)
C11 0.053(3) 0.059(3) 0.078(3) 0.007(2) 0.002(2) -0.006(2)
C12 0.065(3) 0.063(3) 0.096(4) 0.010(3) 0.012(3) 0.008(3)
C13 0.083(4) 0.057(3) 0.100(4) 0.013(3) 0.003(3) 0.000(3)
C14 0.080(4) 0.070(4) 0.103(5) 0.040(3) 0.004(3) -0.011(3)
C15 0.064(3) 0.080(4) 0.068(3) 0.029(3) 0.011(3) 0.002(3)
C16 0.063(3) 0.055(3) 0.058(3) -0.016(2) -0.015(2) 0.006(2)
C17 0.073(3) 0.064(3) 0.084(4) -0.013(3) -0.020(3) 0.003(3)
C18 0.096(5) 0.063(4) 0.124(6) -0.010(4) -0.044(4) 0.016(3)
C19 0.114(6) 0.088(5) 0.126(7) -0.053(5) -0.054(5) 0.049(5)
C20 0.090(5) 0.116(6) 0.081(4) -0.044(4) -0.013(3) 0.037(4)
C21 0.080(4) 0.084(4) 0.065(3) -0.018(3) -0.001(3) 0.024(3)
C22 0.050(2) 0.049(2) 0.059(3) 0.001(2) -0.002(2) -0.002(2)
C23 0.063(3) 0.060(3) 0.084(4) 0.001(3) -0.006(3) -0.004(3)
C24 0.050(3) 0.081(4) 0.106(5) 0.014(3) -0.013(3) -0.010(3)
C25 0.048(3) 0.095(4) 0.096(5) 0.012(4) 0.010(3) 0.001(3)
C26 0.054(3) 0.089(4) 0.075(4) -0.002(3) 0.010(3) 0.005(3)
C27 0.044(2) 0.064(3) 0.062(3) 0.000(2) 0.002(2) 0.003(2)

loop_
_atom_type_symbol
_atom_type_description
_atom_type_scat_dispersion_real
_atom_type_scat_dispersion_imag
_atom_type_scat_source
C C 0.0033 0.0016 'International Tables Vol C Tables 4.2.6.8 and 6.1.1.4'
H H 0.0000 0.0000 'International Tables Vol C Tables 4.2.6.8 and 6.1.1.4'
Fe Fe 0.3463 0.8444 'International Tables Vol C Tables 4.2.6.8 and 6.1.1.4'
O O 0.0106 0.0060 'International Tables Vol C Tables 4.2.6.8 and 6.1.1.4'
P P 0.1023 0.0942 'International Tables Vol C Tables 4.2.6.8 and 6.1.1.4'
S S 0.1246 0.1234 'International Tables Vol C Tables 4.2.6.8 and 6.1.1.4'

loop_
_geom_angle_atom_site_label_1
_geom_angle_atom_site_label_2
_geom_angle_atom_site_label_3
_geom_angle
_geom_angle_site_symmetry_1
_geom_angle_site_symmetry_3
S1 Fe1 Fe2 55.96(4) . .
S1 Fe1 S2 79.11(5) . .
S2 Fe1 Fe2 56.35(4) . .
C1 Fe1 Fe2 152.4(2) . .
C1 Fe1 S1 101.0(2) . .
C1 Fe1 S2 108.3(2) . .
C2 Fe1 Fe2 103.5(2) . .
C2 Fe1 S1 159.4(2) . .
C2 Fe1 S2 88.0(2) . .
C2 Fe1 C1 98.3(3) . .
C2 Fe1 C3 93.2(3) . .
C3 Fe1 Fe2 95.94(18) . .
C3 Fe1 S1 90.66(18) . .
C3 Fe1 S2 151.55(19) . .
C3 Fe1 C1 99.7(3) . .
S1 Fe2 Fe1 56.19(4) . .
S1 Fe2 S2 79.26(5) . .
S2 Fe2 Fe1 56.37(4) . .
P1 Fe2 Fe1 154.45(5) . .
P1 Fe2 S1 106.36(5) . .
P1 Fe2 S2 105.06(5) . .
C4 Fe2 Fe1 97.72(17) . .
C4 Fe2 S1 153.79(18) . .
C4 Fe2 S2 88.1(2) . .
C4 Fe2 P1 99.04(18) . .
C4 Fe2 C5 94.0(3) . .
C5 Fe2 Fe1 101.56(16) . .
C5 Fe2 S1 89.57(17) . .
C5 Fe2 S2 157.88(17) . .
C5 Fe2 P1 96.35(17) . .
Fe2 S1 Fe1 67.85(4) . .
C6 S1 Fe1 104.7(2) . .
C6 S1 Fe2 105.5(3) . .
Fe2 S2 Fe1 67.28(4) . .
C7 S2 Fe1 104.3(2) . .
C7 S2 Fe2 105.9(2) . .
C9 P1 Fe2 115.02(18) . .
C16 P1 Fe2 113.81(16) . .
C16 P1 C9 101.4(2) . .
C16 P1 C22 104.8(2) . .
C22 P1 Fe2 119.05(16) . .
C22 P1 C9 100.5(2) . .
O1 C1 Fe1 177.2(6) . .
O2 C2 Fe1 178.5(6) . .
O3 C3 Fe1 178.0(6) . .
O4 C4 Fe2 175.4(5) . .
O5 C5 Fe2 176.6(5) . .
S1 C6 H6A 109.5 . .
S1 C6 H6B 109.5 . .
H6A C6 H6B 108.1 . .
C7 C6 S1 110.8(5) . .
C7 C6 H6A 109.5 . .
C7 C6 H6B 109.5 . .
S2 C7 H7 107.4 . .
C6 C7 S2 112.5(5) . .
C6 C7 H7 107.4 . .
C8 C7 S2 118.3(6) . .
C8 C7 C6 103.4(7) . .
C8 C7 H7 107.4 . .
C7 C8 H8A 109.5 . .
C7 C8 H8B 109.5 . .
C7 C8 H8C 109.5 . .
H8A C8 H8B 109.5 . .
H8A C8 H8C 109.5 . .
H8B C8 H8C 109.5 . .
P1 C9 H9A 108.7 . .
P1 C9 H9B 108.7 . .
H9A C9 H9B 107.6 . .
C10 C9 P1 114.1(3) . .
C10 C9 H9A 108.7 . .
C10 C9 H9B 108.7 . .
C11 C10 C9 121.2(4) . .
C11 C10 C15 117.9(5) . .
C15 C10 C9 120.9(5) . .
C10 C11 H11 119.8 . .
C12 C11 C10 120.3(5) . .
C12 C11 H11 119.8 . .
C11 C12 H12 119.4 . .
C13 C12 C11 121.3(5) . .
C13 C12 H12 119.4 . .
C12 C13 H13 120.5 . .
C12 C13 C14 119.1(6) . .
C14 C13 H13 120.5 . .
C13 C14 H14 120.0 . .
C15 C14 C13 120.0(5) . .
C15 C14 H14 120.0 . .
C10 C15 H15 119.3 . .
C14 C15 C10 121.4(5) . .
C14 C15 H15 119.3 . .
C17 C16 P1 124.6(4) . .
C17 C16 C21 118.3(5) . .
C21 C16 P1 117.0(4) . .
C16 C17 H17 119.4 . .
C16 C17 C18 121.2(6) . .
C18 C17 H17 119.4 . .
C17 C18 H18 120.4 . .
C19 C18 C17 119.2(7) . .
C19 C18 H18 120.4 . .
C18 C19 H19 119.8 . .
C20 C19 C18 120.5(6) . .
C20 C19 H19 119.8 . .
C19 C20 H20 119.5 . .
C19 C20 C21 121.1(7) . .
C21 C20 H20 119.5 . .
C16 C21 H21 120.2 . .
C20 C21 C16 119.7(7) . .
C20 C21 H21 120.2 . .
C23 C22 P1 120.7(4) . .
C27 C22 P1 121.4(3) . .
C27 C22 C23 117.9(5) . .
C22 C23 H23 119.7 . .
C24 C23 C22 120.5(6) . .
C24 C23 H23 119.7 . .
C23 C24 H24 119.8 . .
C25 C24 C23 120.5(5) . .
C25 C24 H24 119.8 . .
C24 C25 H25 119.9 . .
C24 C25 C26 120.2(5) . .
C26 C25 H25 119.9 . .
C25 C26 H26 120.0 . .
C25 C26 C27 120.0(5) . .
C27 C26 H26 120.0 . .
C22 C27 H27 119.5 . .
C26 C27 C22 121.0(5) . .
C26 C27 H27 119.5 . .

loop_
_geom_bond_atom_site_label_1
_geom_bond_atom_site_label_2
_geom_bond_distance
_geom_bond_site_symmetry_2
Fe1 Fe2 2.4972(9) .
Fe1 S1 2.2402(14) .
Fe1 S2 2.2543(15) .
Fe1 C1 1.803(7) .
Fe1 C2 1.774(6) .
Fe1 C3 1.784(7) .
Fe2 S1 2.2342(14) .
Fe2 S2 2.2535(15) .
Fe2 P1 2.2302(13) .
Fe2 C4 1.758(6) .
Fe2 C5 1.766(5) .
S1 C6 1.848(7) .
S2 C7 1.812(8) .
P1 C9 1.840(5) .
P1 C16 1.828(5) .
P1 C22 1.829(5) .
O1 C1 1.109(7) .
O2 C2 1.137(7) .
O3 C3 1.143(7) .
O4 C4 1.144(6) .
O5 C5 1.144(6) .
C6 H6A 0.9700 .
C6 H6B 0.9700 .
C6 C7 1.512(10) .
C7 H7 0.9800 .
C7 C8 1.500(12) .
C8 H8A 0.9600 .
C8 H8B 0.9600 .
C8 H8C 0.9600 .
C9 H9A 0.9700 .
C9 H9B 0.9700 .
C9 C10 1.517(7) .
C10 C11 1.380(7) .
C10 C15 1.382(7) .
C11 H11 0.9300 .
C11 C12 1.378(7) .
C12 H12 0.9300 .
C12 C13 1.357(8) .
C13 H13 0.9300 .
C13 C14 1.377(8) .
C14 H14 0.9300 .
C14 C15 1.370(8) .
C15 H15 0.9300 .
C16 C17 1.368(8) .
C16 C21 1.399(8) .
C17 H17 0.9300 .
C17 C18 1.387(9) .
C18 H18 0.9300 .
C18 C19 1.379(12) .
C19 H19 0.9300 .
C19 C20 1.334(11) .
C20 H20 0.9300 .
C20 C21 1.388(9) .
C21 H21 0.9300 .
C22 C23 1.397(7) .
C22 C27 1.375(7) .
C23 H23 0.9300 .
C23 C24 1.373(8) .
C24 H24 0.9300 .
C24 C25 1.348(9) .
C25 H25 0.9300 .
C25 C26 1.373(8) .
C26 H26 0.9300 .
C26 C27 1.373(7) .
C27 H27 0.9300 .

loop_
_geom_hbond_atom_site_label_D
_geom_hbond_atom_site_label_H
_geom_hbond_atom_site_label_A
_geom_hbond_distance_DH
_geom_hbond_distance_HA
_geom_hbond_distance_DA
_geom_hbond_angle_DHA
_geom_hbond_site_symmetry_A
C27 H27 S1 0.93 2.78 3.535(5) 139.3 .

loop_
_geom_torsion_atom_site_label_1
_geom_torsion_atom_site_label_2
_geom_torsion_atom_site_label_3
_geom_torsion_atom_site_label_4
_geom_torsion
_geom_torsion_site_symmetry_1
_geom_torsion_site_symmetry_2
_geom_torsion_site_symmetry_3
_geom_torsion_site_symmetry_4
Fe1 S1 C6 C7 -34.7(6) . . . .
Fe1 S2 C7 C6 37.0(6) . . . .
Fe1 S2 C7 C8 -83.5(7) . . . .
Fe2 S1 C6 C7 35.9(6) . . . .
Fe2 S2 C7 C6 -33.0(6) . . . .
Fe2 S2 C7 C8 -153.5(6) . . . .
Fe2 P1 C9 C10 -56.4(4) . . . .
Fe2 P1 C16 C17 114.6(4) . . . .
Fe2 P1 C16 C21 -61.8(4) . . . .
Fe2 P1 C22 C23 -178.2(3) . . . .
Fe2 P1 C22 C27 4.9(5) . . . .
S1 C6 C7 S2 -1.6(7) . . . .
S1 C6 C7 C8 127.2(6) . . . .
P1 C9 C10 C11 -76.7(5) . . . .
P1 C9 C10 C15 101.3(5) . . . .
P1 C16 C17 C18 -177.6(4) . . . .
P1 C16 C21 C20 178.3(4) . . . .
P1 C22 C23 C24 -177.6(4) . . . .
P1 C22 C27 C26 176.8(4) . . . .
C9 P1 C16 C17 -121.3(4) . . . .
C9 P1 C16 C21 62.3(4) . . . .
C9 P1 C22 C23 55.3(4) . . . .
C9 P1 C22 C27 -121.6(4) . . . .
C9 C10 C11 C12 176.6(5) . . . .
C9 C10 C15 C14 -175.6(5) . . . .
C10 C11 C12 C13 -0.7(9) . . . .
C11 C10 C15 C14 2.4(8) . . . .
C11 C12 C13 C14 1.9(9) . . . .
C12 C13 C14 C15 -0.9(10) . . . .
C13 C14 C15 C10 -1.3(9) . . . .
C15 C10 C11 C12 -1.4(7) . . . .
C16 P1 C9 C10 -179.6(4) . . . .
C16 P1 C22 C23 -49.6(4) . . . .
C16 P1 C22 C27 133.5(4) . . . .
C16 C17 C18 C19 -0.9(9) . . . .
C17 C16 C21 C20 1.8(8) . . . .
C17 C18 C19 C20 2.7(10) . . . .
C18 C19 C20 C21 -2.3(10) . . . .
C19 C20 C21 C16 0.0(9) . . . .
C21 C16 C17 C18 -1.3(8) . . . .
C22 P1 C9 C10 72.8(4) . . . .
C22 P1 C16 C17 -17.1(5) . . . .
C22 P1 C16 C21 166.5(4) . . . .
C22 C23 C24 C25 1.1(9) . . . .
C23 C22 C27 C26 -0.2(7) . . . .
C23 C24 C25 C26 -0.7(9) . . . .
C24 C25 C26 C27 -0.1(9) . . . .
C25 C26 C27 C22 0.6(8) . . . .
C27 C22 C23 C24 -0.6(7) . . . .
